data_7027870
loop_
_publ_author_name
'Liddle, Stephen T.'
'Clegg, William'
'Morrison, Carole A.'

_publ_section_title
;
 Heavier alkali metal complexes of 2-phenylamidopyridine: An X-ray
 crystallographic and theoretical study of a structurally diverse series
 of crown ether adducts
;
_journal_issue 16
_journal_name_full 'Dalton Transactions'
_journal_page_first 2514
_journal_page_last 2525
_journal_paper_doi 10.1039/b406741j
_journal_year 2004
_chemical_formula_moiety 'C20 H40 K O10 +, C11 H9 N2 -'
_chemical_formula_sum 'C31 H49 K N2 O10'
_chemical_formula_weight 648.82
_chemical_name_systematic
;
?
;
_space_group_IT_number 2
_symmetry_cell_setting triclinic
_symmetry_space_group_name_Hall '-P 1'
_symmetry_space_group_name_H-M 'P -1'
_atom_sites_solution_hydrogens geom
_atom_sites_solution_primary direct
_atom_sites_solution_secondary difmap
_audit_creation_method SHELXL-97
_cell_angle_alpha 66.018(3)
_cell_angle_beta 72.371(2)
_cell_angle_gamma 73.225(2)
_cell_formula_units_Z 1
_cell_length_a 8.8527(9)
_cell_length_b 9.7870(10)
_cell_length_c 11.3106(12)
_cell_measurement_reflns_used 4537
_cell_measurement_temperature 160(2)
_cell_measurement_theta_max 28.71
_cell_measurement_theta_min 2.45
_cell_volume 837.76(15)
_computing_cell_refinement 'local programs'
_computing_data_collection 'Bruker SMART'
_computing_data_reduction 'Bruker SAINT'
_computing_molecular_graphics 'Bruker SHELXTL'
_computing_publication_material 'Bruker SHELXTL and local programs'
_computing_structure_refinement 'Bruker SHELXTL'
_computing_structure_solution 'Bruker SHELXTL'
_diffrn_ambient_temperature 160(2)
_diffrn_measured_fraction_theta_full 0.987
_diffrn_measured_fraction_theta_max 0.887
_diffrn_measurement_device_type 'Bruker SMART 1K CCD diffractometer'
_diffrn_measurement_method 'thin-slice \w scans'
_diffrn_radiation_monochromator graphite
_diffrn_radiation_source 'sealed tube'
_diffrn_radiation_type MoK\a
_diffrn_radiation_wavelength 0.71073
_diffrn_reflns_av_R_equivalents 0.0324
_diffrn_reflns_av_sigmaI/netI 0.0699
_diffrn_reflns_limit_h_max 11
_diffrn_reflns_limit_h_min -11
_diffrn_reflns_limit_k_max 12
_diffrn_reflns_limit_k_min -12
_diffrn_reflns_limit_l_max 12
_diffrn_reflns_limit_l_min -14
_diffrn_reflns_number 7565
_diffrn_reflns_theta_full 26.00
_diffrn_reflns_theta_max 29.00
_diffrn_reflns_theta_min 2.32
_diffrn_standards_number 0
_exptl_absorpt_coefficient_mu 0.215
_exptl_absorpt_correction_T_max 0.971
_exptl_absorpt_correction_T_min 0.717
_exptl_absorpt_correction_type multi-scan
_exptl_absorpt_process_details SADABS
_exptl_crystal_colour yellow
_exptl_crystal_density_diffrn 1.286
_exptl_crystal_density_method 'not measured'
_exptl_crystal_description needle
_exptl_crystal_F_000 348
_exptl_crystal_size_max 1.66
_exptl_crystal_size_mid 0.36
_exptl_crystal_size_min 0.14
_refine_diff_density_max 0.706
_refine_diff_density_min -0.431
_refine_diff_density_rms 0.061
_refine_ls_extinction_coef 0.007(6)
_refine_ls_extinction_expression Fc^*^=kFc[1+0.001xFc^2^\l^3^/sin(2\q)]^-1/4^
_refine_ls_extinction_method SHELXL
_refine_ls_goodness_of_fit_ref 0.946
_refine_ls_hydrogen_treatment constr
_refine_ls_matrix_type full
_refine_ls_number_parameters 298
_refine_ls_number_reflns 3958
_refine_ls_number_restraints 335
_refine_ls_restrained_S_all 1.051
_refine_ls_R_factor_all 0.0978
_refine_ls_R_factor_gt 0.0657
_refine_ls_shift/su_max 0.199
_refine_ls_shift/su_mean 0.014
_refine_ls_structure_factor_coef Fsqd
_refine_ls_weighting_details 'calc w=1/[\s^2^(Fo^2^)+(0.1116P)^2^+0.0000P] where P=(Fo^2^+2Fc^2^)/3'
_refine_ls_weighting_scheme calc
_refine_ls_wR_factor_gt 0.1706
_refine_ls_wR_factor_ref 0.1801
_reflns_number_gt 2422
_reflns_number_total 3958
_reflns_threshold_expression I>2\s(I)
_cod_data_source_file b406741jsup1.cif
_cod_data_source_block 5
_cod_database_code 7027870

loop_
_symmetry_equiv_pos_as_xyz
'x, y, z'
'-x, -y, -z'

loop_
_atom_site_label
_atom_site_type_symbol
_atom_site_fract_x
_atom_site_fract_y
_atom_site_fract_z
_atom_site_U_iso_or_equiv
_atom_site_adp_type
_atom_site_occupancy
_atom_site_symmetry_multiplicity
_atom_site_calc_flag
_atom_site_refinement_flags
_atom_site_disorder_assembly
_atom_site_disorder_group
N1 N 0.0930(6) 0.5177(5) 0.0295(4) 0.0395(10) Uani 0.50 1 d PU A -1
C1 C 0.1732(19) 0.2536(18) 0.147(2) 0.056(3) Uani 0.50 1 d PU A -1
H1 H 0.2466 0.2811 0.1753 0.067 Uiso 0.50 1 calc PR A -1
C2 C 0.166(3) 0.096(3) 0.1899(16) 0.061(4) Uani 0.50 1 d PU A -1
H2 H 0.2283 0.0193 0.2497 0.073 Uiso 0.50 1 calc PR A -1
C3 C 0.064(4) 0.062(3) 0.141(3) 0.066(5) Uani 0.50 1 d PU A -1
H3 H 0.0629 -0.0415 0.1609 0.079 Uiso 0.50 1 calc PR A -1
C4 C -0.037(4) 0.174(2) 0.063(3) 0.059(4) Uani 0.50 1 d PU A -1
H4 H -0.1105 0.1451 0.0350 0.071 Uiso 0.50 1 calc PR A -1
C5 C -0.0336(14) 0.3289(13) 0.0228(12) 0.042(2) Uani 0.25 1 d PU A -1
H5 H -0.1051 0.4037 -0.0302 0.051 Uiso 0.25 1 calc PR A -1
C6 C 0.0737(14) 0.3719(11) 0.0608(11) 0.035(2) Uani 0.50 1 d PU A -1
C7 C 0.031(3) 0.7850(18) -0.050(3) 0.048(3) Uani 0.50 1 d PU A -1
H7 H 0.1161 0.7803 -0.0124 0.057 Uiso 0.50 1 calc PR A -1
C8 C -0.053(5) 0.924(3) -0.111(3) 0.060(5) Uani 0.50 1 d PU A -1
H8 H -0.0263 1.0164 -0.1220 0.072 Uiso 0.50 1 calc PR A -1
C9 C -0.180(3) 0.921(3) -0.1582(17) 0.060(4) Uani 0.50 1 d PU A -1
H9 H -0.2483 1.0138 -0.1962 0.072 Uiso 0.50 1 calc PR A -1
C10 C -0.2081(19) 0.7919(18) -0.151(2) 0.059(3) Uani 0.50 1 d PU A -1
H10 H -0.2916 0.7969 -0.1901 0.071 Uiso 0.50 1 calc PR A -1
C11 C -0.1246(12) 0.6542(14) -0.0915(12) 0.044(2) Uani 0.25 1 d PU A -1
H11 H -0.1507 0.5646 -0.0874 0.053 Uiso 0.25 1 calc PR A -1
C12 C -0.0038(14) 0.6442(11) -0.0377(11) 0.035(2) Uani 0.50 1 d PU A -1
N5 N -0.0336(14) 0.3289(13) 0.0228(12) 0.042(2) Uani 0.25 1 d P B -2
N11 N -0.1246(12) 0.6542(14) -0.0915(12) 0.044(2) Uani 0.25 1 d P C -2
K K 0.5000 0.5000 0.5000 0.0337(3) Uani 1 2 d S . .
O1 O 0.6561(3) 0.2155(2) 0.4526(2) 0.0488(5) Uani 1 1 d DU D .
O2 O 0.8416(3) 0.4042(2) 0.4654(2) 0.0559(6) Uani 1 1 d DU D .
O3A O 0.7054(4) 0.7268(4) 0.3632(3) 0.0346(10) Uani 0.657(11) 1 d PDU D 1
O3B O 0.7255(10) 0.6754(12) 0.3069(15) 0.088(6) Uani 0.343(11) 1 d PDU D 2
O4 O 0.4548(3) 0.7302(3) 0.2417(2) 0.0660(7) Uani 1 1 d DU D .
O5 O 0.4349(4) 0.4306(3) 0.2887(3) 0.0770(8) Uani 1 1 d DU D .
C13 C 0.8272(4) 0.1942(4) 0.4090(3) 0.0548(8) Uani 1 1 d DU . .
H13A H 0.8561 0.2523 0.3131 0.066 Uiso 1 1 calc R D .
H13B H 0.8731 0.0850 0.4237 0.066 Uiso 1 1 calc R . .
C14 C 0.8935(4) 0.2476(4) 0.4838(3) 0.0530(8) Uani 1 1 d DU D .
H14A H 0.8630 0.1882 0.5793 0.064 Uiso 1 1 calc R . .
H14B H 1.0128 0.2259 0.4576 0.064 Uiso 1 1 calc R . .
C15A C 0.8985(9) 0.5028(6) 0.3281(7) 0.059(2) Uani 0.657(11) 1 d PDU D 1
H15A H 0.8374 0.5025 0.2680 0.070 Uiso 0.657(11) 1 calc PR D 1
H15A' H 1.0148 0.4671 0.2965 0.070 Uiso 0.657(11) 1 calc PR D 1
C15B C 0.9506(10) 0.4948(10) 0.3789(9) 0.043(2) Uani 0.343(11) 1 d PDU D 2
H15C H 1.0017 0.4615 0.3017 0.052 Uiso 0.343(11) 1 calc PR D 2
H15D H 1.0366 0.4831 0.4234 0.052 Uiso 0.343(11) 1 calc PR D 2
C16 C 0.8702(4) 0.6580(4) 0.3327(5) 0.0707(11) Uani 1 1 d DU . .
H16A H 0.9246 0.6524 0.3996 0.085 Uiso 0.657(11) 1 calc PR D 1
H16B H 0.9217 0.7247 0.2456 0.085 Uiso 0.657(11) 1 calc PR D 1
H16C H 0.8401 0.6962 0.4071 0.085 Uiso 0.343(11) 1 d PR D 2
H16D H 0.9443 0.7213 0.2604 0.085 Uiso 0.343(11) 1 d PR D 2
C17 C 0.6448(6) 0.8390(5) 0.2555(4) 0.0873(14) Uani 1 1 d DU . .
H17A H 0.5622 0.9127 0.2920 0.105 Uiso 0.657(11) 1 calc PR D 1
H17B H 0.7347 0.8929 0.1988 0.105 Uiso 0.657(11) 1 calc PR D 1
H17C H 0.5653 0.8583 0.3328 0.105 Uiso 0.343(11) 1 d PR D 2
H17D H 0.7158 0.9154 0.2127 0.105 Uiso 0.343(11) 1 d PR D 2
C18 C 0.5769(6) 0.8193(5) 0.1689(4) 0.0812(12) Uani 1 1 d DU D .
H18A H 0.6617 0.7677 0.1123 0.097 Uiso 1 1 calc R . .
H18B H 0.5295 0.9199 0.1107 0.097 Uiso 1 1 calc R . .
C19A C 0.4598(9) 0.6799(8) 0.1355(6) 0.057(2) Uani 0.545(9) 1 d PDU D 1
H19A H 0.5700 0.6295 0.1035 0.068 Uiso 0.545(9) 1 calc PR D 1
H19B H 0.4209 0.7659 0.0601 0.068 Uiso 0.545(9) 1 calc PR D 1
C20A C 0.3482(9) 0.5711(9) 0.2029(7) 0.054(2) Uani 0.545(9) 1 d PDU D 1
H20A H 0.2499 0.6140 0.2566 0.065 Uiso 0.545(9) 1 calc PR D 1
H20B H 0.3158 0.5490 0.1370 0.065 Uiso 0.545(9) 1 calc PR D 1
C19B C 0.3597(11) 0.6854(9) 0.1810(8) 0.053(2) Uani 0.455(9) 1 d PDU D 2
H19C H 0.3364 0.7694 0.0988 0.063 Uiso 0.455(9) 1 calc PR D 2
H19D H 0.2556 0.6650 0.2428 0.063 Uiso 0.455(9) 1 calc PR D 2
C20B C 0.4512(11) 0.5473(9) 0.1503(7) 0.053(2) Uani 0.455(9) 1 d PDU D 2
H20C H 0.5654 0.5547 0.1072 0.064 Uiso 0.455(9) 1 calc PR D 2
H20D H 0.4014 0.5255 0.0940 0.064 Uiso 0.455(9) 1 calc PR D 2
C21 C 0.5522(5) 0.3125(5) 0.2521(4) 0.0711(11) Uani 1 1 d DU . .
H21A H 0.6542 0.3491 0.2012 0.085 Uiso 1 1 calc R D .
H21B H 0.5132 0.2802 0.1961 0.085 Uiso 1 1 calc R . .
C22 C 0.5794(4) 0.1830(4) 0.3753(4) 0.0607(9) Uani 1 1 d DU D .
H22A H 0.4742 0.1554 0.4294 0.073 Uiso 1 1 calc R . .
H22B H 0.6471 0.0940 0.3518 0.073 Uiso 1 1 calc R . .

loop_
_atom_site_aniso_label
_atom_site_aniso_U_11
_atom_site_aniso_U_22
_atom_site_aniso_U_33
_atom_site_aniso_U_23
_atom_site_aniso_U_13
_atom_site_aniso_U_12
N1 0.044(2) 0.040(3) 0.033(2) -0.007(2) -0.0028(19) -0.019(2)
C1 0.027(7) 0.053(7) 0.070(7) -0.022(6) 0.003(5) 0.003(5)
C2 0.057(6) 0.059(7) 0.024(7) -0.005(5) 0.021(5) 0.007(5)
C3 0.095(12) 0.030(5) 0.043(14) -0.009(6) 0.026(6) -0.020(5)
C4 0.097(7) 0.049(9) 0.042(8) -0.016(8) 0.003(5) -0.047(8)
C5 0.058(5) 0.041(5) 0.031(4) -0.015(3) 0.003(3) -0.026(4)
C6 0.029(7) 0.038(4) 0.037(6) -0.015(3) 0.006(4) -0.016(4)
C7 0.074(6) 0.039(7) 0.032(5) -0.013(7) 0.006(4) -0.031(6)
C8 0.094(9) 0.042(7) 0.033(11) -0.013(7) 0.014(6) -0.026(6)
C9 0.061(6) 0.057(6) 0.030(8) -0.017(5) 0.028(5) -0.002(5)
C10 0.027(6) 0.076(9) 0.059(6) -0.021(8) 0.003(5) -0.005(6)
C11 0.028(6) 0.056(6) 0.054(7) -0.025(5) 0.001(3) -0.015(4)
C12 0.042(6) 0.034(4) 0.030(5) -0.011(3) 0.003(4) -0.019(4)
N5 0.058(5) 0.041(5) 0.031(4) -0.015(3) 0.003(3) -0.026(4)
N11 0.028(6) 0.056(6) 0.054(7) -0.025(5) 0.001(3) -0.015(4)
K 0.0354(4) 0.0283(5) 0.0298(4) -0.0025(3) -0.0029(3) -0.0106(3)
O1 0.0574(12) 0.0403(12) 0.0429(12) -0.0171(10) 0.0009(9) -0.0091(10)
O2 0.0517(12) 0.0475(13) 0.0564(14) -0.0172(11) 0.0098(10) -0.0155(10)
O3A 0.0430(16) 0.038(2) 0.0262(16) -0.0141(14) -0.0027(12) -0.0134(13)
O3B 0.058(5) 0.059(6) 0.109(10) 0.040(6) -0.036(6) -0.037(4)
O4 0.0996(19) 0.0513(14) 0.0470(13) 0.0092(11) -0.0390(13) -0.0285(13)
O5 0.126(2) 0.0549(16) 0.0689(17) -0.0089(13) -0.0557(17) -0.0256(16)
C13 0.0555(18) 0.0421(18) 0.058(2) -0.0236(16) -0.0051(15) 0.0052(14)
C14 0.0555(18) 0.0438(18) 0.0495(19) -0.0131(15) -0.0079(15) -0.0025(14)
C15A 0.060(4) 0.051(3) 0.051(4) -0.017(3) 0.014(3) -0.019(3)
C15B 0.052(5) 0.059(5) 0.022(4) 0.007(4) -0.027(4) -0.029(4)
C16 0.0445(17) 0.054(2) 0.103(3) -0.024(2) 0.0074(18) -0.0228(16)
C17 0.115(3) 0.065(3) 0.073(3) 0.025(2) -0.039(2) -0.056(2)
C18 0.099(3) 0.057(2) 0.058(2) 0.0178(19) -0.023(2) -0.020(2)
C19A 0.046(4) 0.073(5) 0.033(3) 0.003(3) -0.014(3) -0.010(3)
C20A 0.052(4) 0.076(5) 0.045(4) -0.021(3) -0.020(3) -0.016(3)
C19B 0.051(5) 0.059(5) 0.039(4) -0.006(4) -0.019(4) -0.004(4)
C20B 0.054(5) 0.071(5) 0.033(4) -0.012(3) -0.018(4) -0.009(4)
C21 0.090(3) 0.097(3) 0.049(2) -0.033(2) -0.0088(19) -0.047(2)
C22 0.066(2) 0.050(2) 0.077(2) -0.0340(19) -0.0030(18) -0.0206(17)

loop_
_atom_type_symbol
_atom_type_description
_atom_type_scat_dispersion_real
_atom_type_scat_dispersion_imag
_atom_type_scat_source
C C 0.0033 0.0016 'International Tables Vol C Tables 4.2.6.8 and 6.1.1.4'
H H 0.0000 0.0000 'International Tables Vol C Tables 4.2.6.8 and 6.1.1.4'
N N 0.0061 0.0033 'International Tables Vol C Tables 4.2.6.8 and 6.1.1.4'
O O 0.0106 0.0060 'International Tables Vol C Tables 4.2.6.8 and 6.1.1.4'
K K 0.2009 0.2494 'International Tables Vol C Tables 4.2.6.8 and 6.1.1.4'

loop_
_geom_angle_atom_site_label_1
_geom_angle_atom_site_label_2
_geom_angle_atom_site_label_3
_geom_angle
_geom_angle_site_symmetry_1
_geom_angle_site_symmetry_3
C6 N1 C12 123.4(5) . .
C2 C1 C6 122.5(16) . .
C1 C2 C3 116.3(19) . .
C2 C3 C4 122(2) . .
C3 C4 C5 122(2) . .
C4 C5 C6 119.7(14) . .
N1 C6 C1 115.7(12) . .
N1 C6 C5 126.9(10) . .
C1 C6 C5 117.4(11) . .
C8 C7 C12 122.9(19) . .
C7 C8 C9 115(2) . .
C8 C9 C10 122(2) . .
C9 C10 C11 123.2(18) . .
C10 C11 C12 119.6(12) . .
N1 C12 C7 113.4(12) . .
N1 C12 C11 129.3(10) . .
C7 C12 C11 117.3(12) . .
O1 K O1 180.0 . 2_666
O1 K O2 59.72(6) . .
O1 K O2 120.28(6) . 2_666
O1 K O2 59.72(6) 2_666 2_666
O1 K O2 120.28(6) 2_666 .
O1 K O3A 111.38(8) . .
O1 K O3A 68.62(8) . 2_666
O1 K O3A 111.38(8) 2_666 2_666
O1 K O3A 68.62(8) 2_666 .
O1 K O3B 96.3(3) . .
O1 K O3B 83.7(3) . 2_666
O1 K O3B 96.3(3) 2_666 2_666
O1 K O3B 83.7(3) 2_666 .
O1 K O4 106.18(7) . .
O1 K O4 73.82(7) 2_666 .
O1 K O4 73.82(7) . 2_666
O1 K O4 106.18(7) 2_666 2_666
O1 K O5 58.69(7) . .
O1 K O5 121.31(7) 2_666 .
O1 K O5 121.31(7) . 2_666
O1 K O5 58.69(7) 2_666 2_666
O2 K O2 180.0 . 2_666
O2 K O3A 60.59(8) . .
O2 K O3A 60.59(8) 2_666 2_666
O2 K O3A 119.41(8) . 2_666
O2 K O3A 119.41(8) 2_666 .
O2 K O3B 55.51(16) . .
O2 K O3B 55.51(16) 2_666 2_666
O2 K O3B 124.49(16) 2_666 .
O2 K O3B 124.49(16) . 2_666
O2 K O4 103.68(7) . .
O2 K O4 76.32(7) 2_666 .
O2 K O4 103.68(7) 2_666 2_666
O2 K O4 76.32(7) . 2_666
O2 K O5 101.60(8) . .
O2 K O5 78.40(8) 2_666 .
O2 K O5 101.60(8) 2_666 2_666
O2 K O5 78.40(8) . 2_666
O3A K O3A 180.0 . 2_666
O3A K O3B 18.2(4) . .
O3A K O3B 18.2(4) 2_666 2_666
O3A K O3B 161.8(4) 2_666 .
O3A K O3B 161.8(4) . 2_666
O3A K O4 60.16(8) . .
O3A K O4 119.84(8) 2_666 .
O3A K O4 60.16(8) 2_666 2_666
O3A K O4 119.84(8) . 2_666
O3A K O5 105.78(9) . .
O3A K O5 74.22(9) 2_666 .
O3A K O5 105.78(9) 2_666 2_666
O3A K O5 74.22(9) . 2_666
O3B K O3B 180.0 . 2_666
O3B K O4 52.84(19) . .
O3B K O4 127.16(19) 2_666 .
O3B K O4 52.84(19) 2_666 2_666
O3B K O4 127.16(19) . 2_666
O3B K O5 89.3(4) . .
O3B K O5 90.7(4) 2_666 .
O3B K O5 89.3(4) 2_666 2_666
O3B K O5 90.7(4) . 2_666
O4 K O4 180.0 . 2_666
O4 K O5 56.68(7) . .
O4 K O5 123.32(7) 2_666 .
O4 K O5 123.32(7) . 2_666
O4 K O5 56.68(7) 2_666 2_666
O5 K O5 180.0 . 2_666
K O1 C13 115.50(17) . .
K O1 C22 113.19(18) . .
C13 O1 C22 112.9(2) . .
K O2 C14 113.18(18) . .
K O2 C15A 102.2(3) . .
K O2 C15B 124.2(4) . .
C14 O2 C15A 112.6(3) . .
C14 O2 C15B 114.9(5) . .
C15A O2 C15B 32.6(3) . .
K O3A C16 111.5(2) . .
K O3A C17 109.8(2) . .
C16 O3A C17 115.0(4) . .
K O3B C16 119.0(6) . .
K O3B C17 110.1(6) . .
C16 O3B C17 112.9(8) . .
K O4 C18 117.0(2) . .
K O4 C19A 118.8(3) . .
K O4 C19B 111.4(3) . .
C18 O4 C19A 95.5(4) . .
C18 O4 C19B 124.4(4) . .
C19A O4 C19B 34.9(3) . .
K O5 C20A 108.6(3) . .
K O5 C20B 118.6(3) . .
K O5 C21 113.95(19) . .
C20A O5 C20B 37.1(3) . .
C20A O5 C21 128.3(4) . .
C20B O5 C21 95.2(4) . .
O1 C13 C14 108.9(3) . .
O2 C14 C13 114.8(3) . .
O2 C15A C16 105.8(4) . .
O2 C15B C16 111.1(6) . .
O3A C16 O3B 38.3(7) . .
O3A C16 C15A 115.1(4) . .
O3A C16 C15B 130.0(4) . .
O3B C16 C15A 84.7(6) . .
O3B C16 C15B 112.0(5) . .
C15A C16 C15B 31.5(3) . .
O3A C17 O3B 36.5(6) . .
O3A C17 C18 127.5(4) . .
O3B C17 C18 94.9(7) . .
O4 C18 C17 109.9(3) . .
O4 C19A C20A 101.5(5) . .
O5 C20A C19A 107.2(5) . .
O4 C19B C20B 109.6(6) . .
O5 C20B C19B 99.6(6) . .
O5 C21 C22 107.8(3) . .
O1 C22 C21 113.2(3) . .

loop_
_geom_bond_atom_site_label_1
_geom_bond_atom_site_label_2
_geom_bond_distance
_geom_bond_site_symmetry_2
N1 C6 1.372(11) .
N1 C12 1.365(11) .
C1 C2 1.43(2) .
C1 C6 1.440(16) .
C2 C3 1.36(3) .
C3 C4 1.38(3) .
C4 C5 1.401(14) .
C5 C6 1.375(11) .
C7 C8 1.36(3) .
C7 C12 1.443(14) .
C8 C9 1.40(3) .
C9 C10 1.32(3) .
C10 C11 1.343(15) .
C11 C12 1.345(11) .
K O1 2.915(2) .
K O1 2.915(2) 2_666
K O2 2.850(2) .
K O2 2.850(2) 2_666
K O3A 2.909(4) .
K O3A 2.909(4) 2_666
K O3B 2.827(8) .
K O3B 2.827(8) 2_666
K O4 2.934(2) .
K O4 2.934(2) 2_666
K O5 2.981(2) .
K O5 2.981(2) 2_666
O1 C13 1.425(4) .
O1 C22 1.427(4) .
O2 C14 1.412(4) .
O2 C15A 1.478(6) .
O2 C15B 1.375(8) .
O3A C16 1.421(5) .
O3A C17 1.395(5) .
O3B C16 1.348(8) .
O3B C17 1.499(10) .
O4 C18 1.425(4) .
O4 C19A 1.458(7) .
O4 C19B 1.477(8) .
O5 C20A 1.476(7) .
O5 C20B 1.509(7) .
O5 C21 1.421(5) .
C13 C14 1.474(5) .
C15A C16 1.486(6) .
C15B C16 1.491(9) .
C17 C18 1.391(6) .
C19A C20A 1.478(9) .
C19B C20B 1.478(11) .
C21 C22 1.482(5) .
